data_2015863
loop_
_publ_author_name
'Gainsford, Graeme J.'
'Baars, Sylvia M.'
'Falshaw, Andrew'

_publ_section_title
;
 Cocrystallization and configurations of
 <i>myo</i>-inositol-1,2-<small>L</small>-camphor acetals in two
 crystal structures
;
_journal_coeditor_code GZ3065
_journal_issue 3
_journal_name_full 'Acta Crystallographica Section C'
_journal_page_first o169
_journal_page_last o172
_journal_paper_doi 10.1107/S0108270107004416
_journal_volume 63
_journal_year 2007
_chemical_formula_iupac 'C16 H26 O6'
_chemical_formula_moiety 'C16 H26 O6'
_chemical_formula_sum 'C16 H26 O6'
_chemical_formula_weight 314.37
_chemical_name_common
;
(1S,2R,3R,4S,5S,6R,7S,8S,11S)-myo-inositol-1,2-camphor acetal
;
_chemical_name_systematic 5,6-(1,7,7-trimethylbicyclo[2.2.1]heptane-2,2-diyldioxy)benzene-1,2,3,4-tetrol
_space_group_IT_number 5
_symmetry_cell_setting monoclinic
_symmetry_space_group_name_Hall 'C 2y'
_symmetry_space_group_name_H-M 'C 1 2 1'
_atom_sites_solution_hydrogens geom
_atom_sites_solution_primary direct
_atom_sites_solution_secondary difmap
_audit_creation_method SHELXL-97
_cell_angle_alpha 90.00
_cell_angle_beta 107.275(3)
_cell_angle_gamma 90.00
_cell_formula_units_Z 4
_cell_length_a 12.700(3)
_cell_length_b 6.9721(17)
_cell_length_c 18.422(5)
_cell_measurement_reflns_used 2866
_cell_measurement_temperature 169(2)
_cell_measurement_theta_max 24.17
_cell_measurement_theta_min 2.31
_cell_volume 1557.6(7)
_computing_cell_refinement 'SAINT (Siemens, 1996)'
_computing_data_collection 'SMART (Siemens, 1996)'
_computing_data_reduction
;
SAINT  and SADABS (Sheldrick, 2003)
;
_computing_molecular_graphics
;
ORTEP-3 (Farrugia, 1997) and PLUTON (Spek, 2003)
;
_computing_publication_material
;
SHELXL97 and PLATON (Spek, 2003)
;
_computing_structure_refinement 'SHELXL97 (Sheldrick, 1997)'
_computing_structure_solution 'SHELXS97 (Sheldrick, 1997)'
_diffrn_ambient_temperature 169(2)
_diffrn_detector_area_resol_mean 8.192
_diffrn_measured_fraction_theta_full 0.971
_diffrn_measured_fraction_theta_max 0.971
_diffrn_measurement_device_type
;
Bruker-Nonius APEX2 CCD area-detector diffractometer
;
_diffrn_measurement_method '\f and \w scans'
_diffrn_radiation_monochromator graphite
_diffrn_radiation_source 'fine-focus sealed tube'
_diffrn_radiation_type MoK\a
_diffrn_radiation_wavelength 0.71073
_diffrn_reflns_av_R_equivalents 0.0547
_diffrn_reflns_av_sigmaI/netI 0.0787
_diffrn_reflns_limit_h_max 15
_diffrn_reflns_limit_h_min -11
_diffrn_reflns_limit_k_max 8
_diffrn_reflns_limit_k_min -8
_diffrn_reflns_limit_l_max 22
_diffrn_reflns_limit_l_min -22
_diffrn_reflns_number 8809
_diffrn_reflns_theta_full 26.47
_diffrn_reflns_theta_max 26.47
_diffrn_reflns_theta_min 2.32
_diffrn_standards_decay_% 0
_diffrn_standards_number 0
_exptl_absorpt_coefficient_mu 0.101
_exptl_absorpt_correction_T_max 0.997
_exptl_absorpt_correction_T_min 0.796
_exptl_absorpt_correction_type multi-scan
_exptl_absorpt_process_details
;
(Blessing, 1995)
;
_exptl_crystal_colour colourless
_exptl_crystal_density_diffrn 1.341
_exptl_crystal_density_method 'not measured'
_exptl_crystal_description hexagonal
_exptl_crystal_F_000 680
_exptl_crystal_size_max 0.47
_exptl_crystal_size_mid 0.33
_exptl_crystal_size_min 0.03
_refine_diff_density_max 0.267
_refine_diff_density_min -0.258
_refine_ls_extinction_method none
_refine_ls_goodness_of_fit_ref 1.075
_refine_ls_hydrogen_treatment constr
_refine_ls_matrix_type full
_refine_ls_number_parameters 206
_refine_ls_number_reflns 2953
_refine_ls_number_restraints 1
_refine_ls_restrained_S_all 1.075
_refine_ls_R_factor_all 0.1049
_refine_ls_R_factor_gt 0.0571
_refine_ls_shift/su_max 0.009
_refine_ls_shift/su_mean 0.000
_refine_ls_structure_factor_coef Fsqd
_refine_ls_weighting_details 'calc w=1/[\s^2^(Fo^2^)+(0.0452P)^2^+0.8396P] where P=(Fo^2^+2Fc^2^)/3'
_refine_ls_weighting_scheme calc
_refine_ls_wR_factor_gt 0.0993
_refine_ls_wR_factor_ref 0.1129
_reflns_number_gt 2026
_reflns_number_total 2953
_reflns_threshold_expression >2\s(I)
_cod_data_source_file gz3065.cif
_cod_data_source_block A
_cod_original_cell_volume 1557.7(7)
_cod_original_sg_symbol_H-M 'C 2'
_cod_database_code 2015863
_cod_database_fobs_code 2015863

loop_
_symmetry_equiv_pos_as_xyz
'x, y, z'
'-x, y, -z'
'x+1/2, y+1/2, z'
'-x+1/2, y+1/2, -z'

loop_
_atom_site_type_symbol
_atom_site_label
_atom_site_fract_x
_atom_site_fract_y
_atom_site_fract_z
_atom_site_U_iso_or_equiv
_atom_site_adp_type
_atom_site_calc_flag
_atom_site_refinement_flags
_atom_site_occupancy
O O1 0.34056(17) 0.3160(3) 0.23347(11) 0.0229(5) Uani d . 1
O O2 0.19305(17) 0.5175(4) 0.18530(11) 0.0237(6) Uani d . 1
O O3 0.2618(2) 0.7930(3) 0.08317(17) 0.0461(8) Uani d . 1
H H3O 0.2995 0.8923 0.0980 0.069 Uiso calc R 1
O O4 0.4747(2) 0.7149(4) 0.06925(15) 0.0388(7) Uani d . 1
H H4O 0.4670 0.8072 0.0965 0.058 Uiso calc R 1
O O5 0.54279(19) 0.3208(4) 0.07593(12) 0.0300(6) Uani d . 1
H H5O 0.6078 0.3453 0.1020 0.045 Uiso calc R 1
O O6 0.44603(19) 0.0562(3) 0.15623(13) 0.0295(6) Uani d . 1
H H6O 0.5100 0.0528 0.1520 0.044 Uiso calc R 1
C C1 0.2974(3) 0.2772(5) 0.15264(17) 0.0208(8) Uani d . 1
H H1 0.2414 0.1721 0.1435 0.025 Uiso calc R 1
C C2 0.2408(3) 0.4688(5) 0.12480(18) 0.0215(8) Uani d . 1
H H2 0.1820 0.4527 0.0752 0.026 Uiso calc R 1
C C3 0.3228(3) 0.6276(5) 0.11944(19) 0.0269(9) Uani d . 1
H H3 0.3675 0.6640 0.1721 0.032 Uiso calc R 1
C C4 0.4016(3) 0.5614(5) 0.0750(2) 0.0257(9) Uani d . 1
H H4 0.3571 0.5223 0.0226 0.031 Uiso calc R 1
C C5 0.4670(3) 0.3877(5) 0.11557(19) 0.0247(8) Uani d . 1
H H5 0.5092 0.4242 0.1687 0.030 Uiso calc R 1
C C6 0.3889(3) 0.2242(5) 0.11751(18) 0.0198(8) Uani d . 1
H H6 0.3520 0.1861 0.0636 0.024 Uiso calc R 1
C C7 0.2503(3) 0.4057(5) 0.25293(17) 0.0211(8) Uani d . 1
C C8 0.2928(3) 0.5323(5) 0.32573(17) 0.0243(8) Uani d . 1
C C9 0.1908(3) 0.6561(5) 0.32850(19) 0.0262(8) Uani d . 1
H H9A 0.2132 0.7581 0.3674 0.031 Uiso calc R 1
H H9B 0.1551 0.7160 0.2785 0.031 Uiso calc R 1
C C10 0.1116(3) 0.5099(6) 0.3496(2) 0.0311(9) Uani d . 1
H H10A 0.0987 0.5442 0.3984 0.037 Uiso calc R 1
H H10B 0.0399 0.5033 0.3094 0.037 Uiso calc R 1
C C11 0.1755(3) 0.3176(6) 0.35615(17) 0.0245(8) Uani d . 1
H H11 0.1508 0.2160 0.3858 0.029 Uiso calc R 1
C C12 0.1712(3) 0.2572(5) 0.27395(17) 0.0235(9) Uani d . 1
H H12A 0.0954 0.2672 0.2389 0.028 Uiso calc R 1
H H12B 0.1982 0.1243 0.2728 0.028 Uiso calc R 1
C C13 0.3966(3) 0.6486(6) 0.3315(2) 0.0341(10) Uani d . 1
H H13A 0.4553 0.5626 0.3269 0.051 Uiso calc R 1
H H13B 0.4202 0.7141 0.3808 0.051 Uiso calc R 1
H H13C 0.3809 0.7438 0.2906 0.051 Uiso calc R 1
C C14 0.2977(3) 0.3814(5) 0.39083(17) 0.0231(8) Uani d . 1
C C15 0.3820(3) 0.2177(5) 0.39846(18) 0.0282(9) Uani d . 1
H H15A 0.4564 0.2717 0.4100 0.042 Uiso calc R 1
H H15B 0.3649 0.1460 0.3506 0.042 Uiso calc R 1
H H15C 0.3782 0.1313 0.4396 0.042 Uiso calc R 1
C C16 0.3210(3) 0.4756(6) 0.47065(18) 0.0316(9) Uani d . 1
H H16A 0.3142 0.3788 0.5075 0.047 Uiso calc R 1
H H16B 0.2677 0.5788 0.4683 0.047 Uiso calc R 1
H H16C 0.3959 0.5286 0.4863 0.047 Uiso calc R 1

loop_
_atom_site_aniso_label
_atom_site_aniso_U_11
_atom_site_aniso_U_22
_atom_site_aniso_U_33
_atom_site_aniso_U_12
_atom_site_aniso_U_13
_atom_site_aniso_U_23
O1 0.0165(12) 0.0351(14) 0.0170(11) 0.0003(12) 0.0050(9) -0.0001(11)
O2 0.0170(13) 0.0387(14) 0.0178(12) 0.0029(12) 0.0087(10) 0.0028(11)
O3 0.0566(18) 0.0216(15) 0.078(2) 0.0085(15) 0.0469(16) 0.0085(16)
O4 0.0503(17) 0.0269(15) 0.0533(19) -0.0105(14) 0.0370(15) -0.0104(13)
O5 0.0118(12) 0.0505(16) 0.0291(13) 0.0041(14) 0.0082(10) 0.0096(13)
O6 0.0219(14) 0.0330(15) 0.0316(14) 0.0029(13) 0.0050(12) 0.0075(12)
C1 0.0173(18) 0.030(2) 0.0147(17) -0.0046(17) 0.0048(14) 0.0011(15)
C2 0.021(2) 0.027(2) 0.0182(17) 0.0049(17) 0.0090(15) 0.0003(15)
C3 0.034(2) 0.028(2) 0.025(2) 0.0021(19) 0.0175(17) 0.0031(16)
C4 0.032(2) 0.024(2) 0.0259(18) -0.0060(18) 0.0156(16) -0.0006(17)
C5 0.022(2) 0.033(2) 0.0199(18) -0.0008(17) 0.0083(15) -0.0015(16)
C6 0.0153(18) 0.0243(19) 0.0196(18) 0.0023(17) 0.0049(14) 0.0035(15)
C7 0.0150(18) 0.0302(19) 0.0180(17) 0.0057(16) 0.0045(14) 0.0053(15)
C8 0.021(2) 0.032(2) 0.0205(17) -0.0065(18) 0.0076(15) -0.0026(17)
C9 0.024(2) 0.035(2) 0.0201(18) 0.0011(19) 0.0064(15) -0.0008(17)
C10 0.021(2) 0.050(2) 0.0225(18) 0.004(2) 0.0073(15) 0.0023(18)
C11 0.0182(18) 0.038(2) 0.0205(17) -0.0042(19) 0.0105(14) 0.0015(17)
C12 0.0199(19) 0.029(2) 0.0199(18) -0.0019(17) 0.0031(15) 0.0032(15)
C13 0.031(2) 0.045(2) 0.029(2) -0.014(2) 0.0129(17) -0.0080(19)
C14 0.0114(18) 0.039(2) 0.0183(17) -0.0019(17) 0.0031(14) -0.0010(15)
C15 0.021(2) 0.042(2) 0.0212(19) 0.0016(19) 0.0068(15) 0.0024(17)
C16 0.024(2) 0.048(3) 0.0245(19) -0.002(2) 0.0084(16) -0.0013(17)

loop_
_atom_type_symbol
_atom_type_description
_atom_type_scat_dispersion_real
_atom_type_scat_dispersion_imag
_atom_type_scat_source
C C 0.0033 0.0016 'International Tables Vol C Tables 4.2.6.8 and 6.1.1.4'
H H 0.0000 0.0000 'International Tables Vol C Tables 4.2.6.8 and 6.1.1.4'
O O 0.0106 0.0060 'International Tables Vol C Tables 4.2.6.8 and 6.1.1.4'

loop_
_geom_angle_atom_site_label_1
_geom_angle_atom_site_label_2
_geom_angle_atom_site_label_3
_geom_angle
_geom_angle_publ_flag
C7 O1 C1 104.5(2) y
C2 O2 C7 108.2(2) y
C3 O3 H3O 109.5 ?
C4 O4 H4O 109.5 ?
C5 O5 H5O 109.5 ?
C6 O6 H6O 109.5 ?
O1 C1 C2 100.2(2) y
O1 C1 C6 112.0(2) y
C2 C1 C6 114.1(3) ?
O1 C1 H1 110.0 ?
C2 C1 H1 110.0 ?
C6 C1 H1 110.0 ?
O2 C2 C1 102.0(2) ?
O2 C2 C3 108.9(3) ?
C1 C2 C3 112.9(3) ?
O2 C2 H2 110.9 ?
C1 C2 H2 110.9 ?
C3 C2 H2 110.9 ?
O3 C3 C4 109.8(3) ?
O3 C3 C2 109.0(3) ?
C4 C3 C2 112.1(3) ?
O3 C3 H3 108.6 ?
C4 C3 H3 108.6 ?
C2 C3 H3 108.6 ?
O4 C4 C5 110.8(3) ?
O4 C4 C3 110.5(3) ?
C5 C4 C3 108.7(3) ?
O4 C4 H4 108.9 ?
C5 C4 H4 108.9 ?
C3 C4 H4 108.9 ?
O5 C5 C6 107.9(3) ?
O5 C5 C4 110.7(3) ?
C6 C5 C4 110.0(3) ?
O5 C5 H5 109.4 ?
C6 C5 H5 109.4 ?
C4 C5 H5 109.4 ?
O6 C6 C5 112.6(3) ?
O6 C6 C1 108.6(2) ?
C5 C6 C1 114.3(3) ?
O6 C6 H6 107.0 ?
C5 C6 H6 107.0 ?
C1 C6 H6 107.0 ?
O1 C7 O2 104.4(2) ?
O1 C7 C8 111.2(3) ?
O2 C7 C8 112.8(3) y
O1 C7 C12 113.0(3) y
O2 C7 C12 111.6(3) ?
C8 C7 C12 104.1(2) ?
C13 C8 C7 115.6(3) ?
C13 C8 C9 114.2(3) ?
C7 C8 C9 105.1(3) ?
C13 C8 C14 117.5(3) ?
C7 C8 C14 101.6(3) ?
C9 C8 C14 100.9(3) ?
C10 C9 C8 104.4(3) ?
C10 C9 H9A 110.9 ?
C8 C9 H9A 110.9 ?
C10 C9 H9B 110.9 ?
C8 C9 H9B 110.9 ?
H9A C9 H9B 108.9 ?
C11 C10 C9 102.9(3) ?
C11 C10 H10A 111.2 ?
C9 C10 H10A 111.2 ?
C11 C10 H10B 111.2 ?
C9 C10 H10B 111.2 ?
H10A C10 H10B 109.1 ?
C10 C11 C12 107.0(3) ?
C10 C11 C14 102.7(3) ?
C12 C11 C14 102.6(2) ?
C10 C11 H11 114.4 ?
C12 C11 H11 114.4 ?
C14 C11 H11 114.4 ?
C11 C12 C7 102.8(2) ?
C11 C12 H12A 111.2 ?
C7 C12 H12A 111.2 ?
C11 C12 H12B 111.2 ?
C7 C12 H12B 111.2 ?
H12A C12 H12B 109.1 ?
C8 C13 H13A 109.5 ?
C8 C13 H13B 109.5 ?
H13A C13 H13B 109.5 ?
C8 C13 H13C 109.5 ?
H13A C13 H13C 109.5 ?
H13B C13 H13C 109.5 ?
C15 C14 C16 107.1(3) ?
C15 C14 C11 114.0(3) ?
C16 C14 C11 113.2(3) ?
C15 C14 C8 115.6(3) ?
C16 C14 C8 112.9(3) ?
C11 C14 C8 93.9(2) ?
C14 C15 H15A 109.5 ?
C14 C15 H15B 109.5 ?
H15A C15 H15B 109.5 ?
C14 C15 H15C 109.5 ?
H15A C15 H15C 109.5 ?
H15B C15 H15C 109.5 ?
C14 C16 H16A 109.5 ?
C14 C16 H16B 109.5 ?
H16A C16 H16B 109.5 ?
C14 C16 H16C 109.5 ?
H16A C16 H16C 109.5 ?
H16B C16 H16C 109.5 ?

loop_
_geom_bond_atom_site_label_1
_geom_bond_atom_site_label_2
_geom_bond_distance
_geom_bond_publ_flag
O1 C7 1.441(4) y
O1 C1 1.451(4) y
O2 C2 1.458(4) y
O2 C7 1.466(4) y
O3 C3 1.438(4) ?
O3 H3O 0.8400 ?
O4 C4 1.441(4) ?
O4 H4O 0.8400 ?
O5 C5 1.447(4) ?
O5 H5O 0.8400 ?
O6 C6 1.449(4) ?
O6 H6O 0.8400 ?
C1 C2 1.531(5) y
C1 C6 1.534(4) ?
C1 H1 1.0000 ?
C2 C3 1.543(5) ?
C2 H2 1.0000 ?
C3 C4 1.541(5) ?
C3 H3 1.0000 ?
C4 C5 1.532(5) ?
C4 H4 1.0000 ?
C5 C6 1.518(5) ?
C5 H5 1.0000 ?
C6 H6 1.0000 ?
C7 C8 1.562(5) y
C7 C12 1.569(4) ?
C8 C13 1.524(5) ?
C8 C9 1.570(5) ?
C8 C14 1.582(5) ?
C9 C10 1.560(5) ?
C9 H9A 0.9900 ?
C9 H9B 0.9900 ?
C10 C11 1.553(5) ?
C10 H10A 0.9900 ?
C10 H10B 0.9900 ?
C11 C12 1.557(4) ?
C11 C14 1.558(5) ?
C11 H11 1.0000 ?
C12 H12A 0.9900 ?
C12 H12B 0.9900 ?
C13 H13A 0.9800 ?
C13 H13B 0.9800 ?
C13 H13C 0.9800 ?
C14 C15 1.542(5) ?
C14 C16 1.557(4) ?
C15 H15A 0.9800 ?
C15 H15B 0.9800 ?
C15 H15C 0.9800 ?
C16 H16A 0.9800 ?
C16 H16B 0.9800 ?
C16 H16C 0.9800 ?

loop_
_geom_hbond_atom_site_label_D
_geom_hbond_atom_site_label_H
_geom_hbond_atom_site_label_A
_geom_hbond_site_symmetry_A
_geom_hbond_distance_DH
_geom_hbond_distance_HA
_geom_hbond_distance_DA
_geom_hbond_angle_DHA
_geom_hbond_publ_flag
O6 H60 O2 3_545 0.84 2.23 3.034(3) 159 yes
O5 H5O O3 3_545 0.84 2.12 2.752(4) 132 yes
O4 H4O O6 1_565 0.84 2.11 2.951(4) 175 yes
O3 H3O O6 1_565 0.84 2.18 2.964(4) 156 yes

loop_
_geom_torsion_atom_site_label_1
_geom_torsion_atom_site_label_2
_geom_torsion_atom_site_label_3
_geom_torsion_atom_site_label_4
_geom_torsion
_geom_torsion_publ_flag
C7 O1 C1 C2 45.5(3) ?
C7 O1 C1 C6 166.8(3) ?
C7 O2 C2 C1 19.2(3) y
C7 O2 C2 C3 -100.3(3) ?
O1 C1 C2 O2 -39.0(3) ?
C6 C1 C2 O2 -158.9(3) ?
O1 C1 C2 C3 77.7(3) ?
C6 C1 C2 C3 -42.2(4) ?
O2 C2 C3 O3 -75.4(3) ?
C1 C2 C3 O3 172.1(3) ?
O2 C2 C3 C4 162.9(3) ?
C1 C2 C3 C4 50.4(4) ?
O3 C3 C4 O4 57.1(4) ?
C2 C3 C4 O4 178.4(3) ?
O3 C3 C4 C5 178.9(3) ?
C2 C3 C4 C5 -59.8(4) ?
O4 C4 C5 O5 -58.1(4) ?
C3 C4 C5 O5 -179.7(3) ?
O4 C4 C5 C6 -177.2(2) ?
C3 C4 C5 C6 61.2(4) ?
O5 C5 C6 O6 59.9(3) ?
C4 C5 C6 O6 -179.2(2) ?
O5 C5 C6 C1 -175.7(2) ?
C4 C5 C6 C1 -54.8(4) ?
O1 C1 C6 O6 58.8(3) ?
C2 C1 C6 O6 171.8(2) ?
O1 C1 C6 C5 -67.7(3) ?
C2 C1 C6 C5 45.3(4) ?
C1 O1 C7 O2 -34.2(3) ?
C1 O1 C7 C8 -156.0(3) ?
C1 O1 C7 C12 87.3(3) ?
C2 O2 C7 O1 8.2(3) ?
C2 O2 C7 C8 129.0(3) ?
C2 O2 C7 C12 -114.2(3) y
O1 C7 C8 C13 40.1(4) ?
O2 C7 C8 C13 -76.8(4) ?
C12 C7 C8 C13 162.0(3) ?
O1 C7 C8 C9 167.0(3) ?
O2 C7 C8 C9 50.1(3) ?
C12 C7 C8 C9 -71.1(3) ?
O1 C7 C8 C14 -88.3(3) ?
O2 C7 C8 C14 154.8(2) ?
C12 C7 C8 C14 33.7(3) ?
C13 C8 C9 C10 -161.2(3) ?
C7 C8 C9 C10 71.0(3) ?
C14 C8 C9 C10 -34.3(3) ?
C8 C9 C10 C11 -0.4(3) ?
C9 C10 C11 C12 -71.8(3) ?
C9 C10 C11 C14 35.8(3) ?
C10 C11 C12 C7 71.5(3) ?
C14 C11 C12 C7 -36.1(3) ?
O1 C7 C12 C11 121.7(3) ?
O2 C7 C12 C11 -120.9(3) ?
C8 C7 C12 C11 1.0(3) ?
C10 C11 C14 C15 -175.8(3) ?
C12 C11 C14 C15 -64.9(3) ?
C10 C11 C14 C16 61.4(3) ?
C12 C11 C14 C16 172.3(3) ?
C10 C11 C14 C8 -55.6(3) ?
C12 C11 C14 C8 55.3(3) ?
C13 C8 C14 C15 -62.1(4) ?
C7 C8 C14 C15 65.0(3) ?
C9 C8 C14 C15 173.1(3) ?
C13 C8 C14 C16 61.6(4) ?
C7 C8 C14 C16 -171.2(3) ?
C9 C8 C14 C16 -63.1(3) ?
C13 C8 C14 C11 178.9(3) ?
C7 C8 C14 C11 -53.9(3) ?
C9 C8 C14 C11 54.1(3) ?
